data_4519396
loop_
_publ_author_name
'Ul\<c, Jan'
'Asanuma, Yuya'
'Moss, Robert'
'Manca, Gabriele'
'C\'isa\<rov\'a, Ivana'
'Kotora, Martin'

_publ_section_title
;
 Computational, Mechanistic, and Experimental Insights into Regioselective
 Catalytic C-C Bond Activation in Linear 1-Aza-[3]triphenylene.
;
_journal_issue 10
_journal_name_full 'ACS omega'
_journal_page_first 8665
_journal_page_last 8674
_journal_paper_doi 10.1021/acsomega.1c06664
_journal_volume 7
_journal_year 2022
_chemical_formula_moiety 'C51 H45 N Si2, C H2 Cl2'
_chemical_formula_sum 'C52 H47 Cl2 N Si2'
_chemical_formula_weight 812.98
_space_group_crystal_system monoclinic
_space_group_IT_number 14
_space_group_name_Hall '-P 2yn'
_space_group_name_H-M_alt 'P 1 21/n 1'
_atom_sites_solution_hydrogens mixed
_atom_sites_solution_primary direct
_atom_sites_solution_secondary difmap
_audit_creation_method SHELXL-2018/3
_cell_angle_alpha 90
_cell_angle_beta 94.273(2)
_cell_angle_gamma 90
_cell_formula_units_Z 4
_cell_length_a 8.2706(3)
_cell_length_b 34.0842(13)
_cell_length_c 15.5666(5)
_cell_measurement_reflns_used 9760
_cell_measurement_temperature 120(2)
_cell_measurement_theta_max 70.1038
_cell_measurement_theta_min 2.5927
_cell_volume 4376.0(3)
_computing_cell_refinement 'SAINT V8.38A (Bruker AXS Inc., 2017)'
_computing_data_collection 'Bruker Instrument Service vV6.2.9'
_computing_data_reduction 'SAINT V8.38A (Bruker AXS Inc., 2017)'
_computing_structure_refinement 'SHELXL-2018/3 (Sheldrick, 2018)'
_computing_structure_solution 'SHELXT 2014/5 (Sheldrick, 2014)'
_diffrn_ambient_temperature 120(2)
_diffrn_measured_fraction_theta_full 0.999
_diffrn_measured_fraction_theta_max 0.997
_diffrn_measurement_device_type 'Bruker D8 VENTURE Kappa Duo PHOTON 100 CMOS'
_diffrn_measurement_method '\f and \w scans'
_diffrn_radiation_monochromator 'Helios Cu  multilayer optic'
_diffrn_radiation_type CuK\a
_diffrn_radiation_wavelength 1.54178
_diffrn_reflns_av_R_equivalents 0.0580
_diffrn_reflns_av_unetI/netI 0.0391
_diffrn_reflns_Laue_measured_fraction_full 0.999
_diffrn_reflns_Laue_measured_fraction_max 0.997
_diffrn_reflns_limit_h_max 8
_diffrn_reflns_limit_h_min -10
_diffrn_reflns_limit_k_max 41
_diffrn_reflns_limit_k_min -41
_diffrn_reflns_limit_l_max 18
_diffrn_reflns_limit_l_min -18
_diffrn_reflns_number 50875
_diffrn_reflns_point_group_measured_fraction_full 0.999
_diffrn_reflns_point_group_measured_fraction_max 0.997
_diffrn_reflns_theta_full 67.679
_diffrn_reflns_theta_max 70.097
_diffrn_reflns_theta_min 2.593
_diffrn_source 'I\mS  micro-focus sealed tube'
_exptl_absorpt_coefficient_mu 2.130
_exptl_absorpt_correction_T_max 0.88
_exptl_absorpt_correction_T_min 0.63
_exptl_absorpt_correction_type multi-scan
_exptl_absorpt_process_details
;
SADABS-2016/2 - Bruker AXS area detector scaling and absorption correction
;
_exptl_crystal_colour colourless
_exptl_crystal_density_diffrn 1.234
_exptl_crystal_description needle
_exptl_crystal_F_000 1712
_exptl_crystal_size_max 0.594
_exptl_crystal_size_mid 0.086
_exptl_crystal_size_min 0.063
_refine_diff_density_max 0.384
_refine_diff_density_min -0.536
_refine_diff_density_rms 0.061
_refine_ls_extinction_method none
_refine_ls_goodness_of_fit_ref 1.120
_refine_ls_hydrogen_treatment constr
_refine_ls_matrix_type full
_refine_ls_number_parameters 530
_refine_ls_number_reflns 8269
_refine_ls_number_restraints 0
_refine_ls_restrained_S_all 1.120
_refine_ls_R_factor_all 0.0692
_refine_ls_R_factor_gt 0.0591
_refine_ls_shift/su_max 0.001
_refine_ls_shift/su_mean 0.000
_refine_ls_structure_factor_coef Fsqd
_refine_ls_weighting_details 'w=1/[\s^2^(Fo^2^)+(0.0286P)^2^+8.8125P] where P=(Fo^2^+2Fc^2^)/3'
_refine_ls_weighting_scheme calc
_refine_ls_wR_factor_gt 0.1406
_refine_ls_wR_factor_ref 0.1454
_reflns_Friedel_coverage 0.000
_reflns_number_gt 7035
_reflns_number_total 8269
_reflns_threshold_expression 'I > 2\s(I)'
_cod_data_source_file ao1c06664_si_002.cif
_cod_data_source_block cu_ju_rm1_kotora
_cod_original_sg_symbol_H-M 'P 21/n'
_cod_database_code 4519396
_shelx_shelxl_version_number 2018/3
_shelx_space_group_comment
;
The symmetry employed for this shelxl refinement is uniquely defined
by the following loop, which should always be used as a source of
symmetry information in preference to the above space-group names.
They are only intended as comments.
;
_shelx_estimated_absorpt_t_min 0.364
_shelx_estimated_absorpt_t_max 0.878

loop_
_space_group_symop_operation_xyz
'x, y, z'
'-x+1/2, y+1/2, -z+1/2'
'-x, -y, -z'
'x-1/2, -y-1/2, z-1/2'

loop_
_atom_site_label
_atom_site_type_symbol
_atom_site_fract_x
_atom_site_fract_y
_atom_site_fract_z
_atom_site_U_iso_or_equiv
_atom_site_adp_type
_atom_site_occupancy
_atom_site_site_symmetry_order
_atom_site_calc_flag
_atom_site_refinement_flags_posn
_atom_site_refinement_flags_adp
_atom_site_refinement_flags_occupancy
_atom_site_disorder_assembly
_atom_site_disorder_group
N1 N 0.5361(3) 0.72345(7) 0.30359(13) 0.0215(5) Uani 1 1 d . . . . .
Si1 Si 0.80131(10) 0.59118(2) 0.87821(4) 0.02585(19) Uani 1 1 d . . . . .
C2 C 0.4634(3) 0.74938(8) 0.25035(16) 0.0231(6) Uani 1 1 d . . . . .
H2 H 0.501486 0.752150 0.194585 0.028 Uiso 1 1 calc R U . . .
Si2 Si 1.13420(11) 0.52649(2) 0.80077(5) 0.0306(2) Uani 1 1 d . . . . .
C3 C 0.3340(3) 0.77287(8) 0.27157(17) 0.0240(6) Uani 1 1 d . . . . .
H3 H 0.285960 0.791104 0.231157 0.029 Uiso 1 1 calc R U . . .
C4 C 0.2772(3) 0.76916(8) 0.35202(17) 0.0233(6) Uani 1 1 d . . . . .
H4 H 0.188497 0.784637 0.367671 0.028 Uiso 1 1 calc R U . . .
C5 C 0.3520(3) 0.74210(8) 0.41110(16) 0.0202(6) Uani 1 1 d . . . . .
C6 C 0.2980(3) 0.73632(8) 0.49748(16) 0.0201(6) Uani 1 1 d . . . . .
C7 C 0.3753(3) 0.71030(8) 0.55219(15) 0.0200(6) Uani 1 1 d . . . . .
C8 C 0.5135(3) 0.68777(8) 0.52664(15) 0.0193(5) Uani 1 1 d . . . . .
C9 C 0.5983(3) 0.66192(8) 0.58276(16) 0.0205(6) Uani 1 1 d . . . . .
H9 H 0.563555 0.658722 0.639148 0.025 Uiso 1 1 calc R U . . .
C10 C 0.7319(3) 0.64058(8) 0.55968(15) 0.0188(5) Uani 1 1 d . . . . .
C11 C 0.8232(3) 0.61400(8) 0.61871(16) 0.0193(5) Uani 1 1 d . . . . .
C12 C 0.7840(3) 0.60917(8) 0.70522(16) 0.0222(6) Uani 1 1 d . . . . .
H12 H 0.693175 0.623094 0.723579 0.027 Uiso 1 1 calc R U . . .
C13 C 0.8702(3) 0.58534(8) 0.76473(16) 0.0223(6) Uani 1 1 d . . . . .
C14 C 1.0048(4) 0.56337(8) 0.73639(16) 0.0235(6) Uani 1 1 d . . . . .
C15 C 1.0410(4) 0.56792(8) 0.65071(16) 0.0229(6) Uani 1 1 d . . . . .
H15 H 1.129284 0.553363 0.631373 0.028 Uiso 1 1 calc R U . . .
C16 C 0.9546(3) 0.59280(8) 0.59112(16) 0.0196(5) Uani 1 1 d . . . . .
C17 C 1.0038(3) 0.59759(8) 0.50352(16) 0.0208(6) Uani 1 1 d . . . . .
C18 C 0.9232(3) 0.62338(8) 0.44875(16) 0.0197(5) Uani 1 1 d . . . . .
C19 C 0.7845(3) 0.64549(8) 0.47468(15) 0.0191(5) Uani 1 1 d . . . . .
C20 C 0.6999(3) 0.67148(8) 0.41850(16) 0.0195(5) Uani 1 1 d . . . . .
H20 H 0.734608 0.674834 0.362156 0.023 Uiso 1 1 calc R U . . .
C21 C 0.5669(3) 0.69257(7) 0.44210(15) 0.0184(5) Uani 1 1 d . . . . .
C22 C 0.4821(3) 0.72001(8) 0.38366(16) 0.0194(5) Uani 1 1 d . . . . .
C23 C 0.1564(3) 0.75985(8) 0.52260(15) 0.0206(6) Uani 1 1 d . . . . .
C24 C 0.1793(4) 0.79708(9) 0.5574(2) 0.0325(7) Uani 1 1 d . . . . .
H24 H 0.286255 0.807000 0.568173 0.039 Uiso 1 1 calc R U . . .
C25 C 0.0483(4) 0.82009(10) 0.5769(2) 0.0388(8) Uani 1 1 d . . . . .
H25 H 0.065687 0.845515 0.600824 0.047 Uiso 1 1 calc R U . . .
C26 C -0.1062(4) 0.80596(10) 0.56140(19) 0.0362(8) Uani 1 1 d . . . . .
H26 H -0.196027 0.821814 0.573773 0.043 Uiso 1 1 calc R U . . .
C27 C -0.1320(4) 0.76885(10) 0.52796(18) 0.0330(7) Uani 1 1 d . . . . .
H27 H -0.239299 0.759078 0.517926 0.040 Uiso 1 1 calc R U . . .
C28 C -0.0006(4) 0.74568(9) 0.50888(17) 0.0271(6) Uani 1 1 d . . . . .
H28 H -0.018682 0.720025 0.486330 0.033 Uiso 1 1 calc R U . . .
C29 C 0.3263(3) 0.70399(8) 0.64201(16) 0.0200(6) Uani 1 1 d . . . . .
C30 C 0.2273(4) 0.67280(8) 0.66052(18) 0.0269(6) Uani 1 1 d . . . . .
H30 H 0.182525 0.656580 0.615159 0.032 Uiso 1 1 calc R U . . .
C31 C 0.1929(4) 0.66501(9) 0.74524(19) 0.0327(7) Uani 1 1 d . . . . .
H31 H 0.125942 0.643385 0.757586 0.039 Uiso 1 1 calc R U . . .
C32 C 0.2566(4) 0.68889(9) 0.81115(17) 0.0307(7) Uani 1 1 d . . . . .
H32 H 0.234765 0.683445 0.869017 0.037 Uiso 1 1 calc R U . . .
C33 C 0.3518(4) 0.72062(10) 0.79291(17) 0.0301(7) Uani 1 1 d . . . . .
H33 H 0.393078 0.737377 0.838135 0.036 Uiso 1 1 calc R U . . .
C34 C 0.3878(4) 0.72816(9) 0.70866(17) 0.0263(6) Uani 1 1 d . . . . .
H34 H 0.454443 0.749872 0.696570 0.032 Uiso 1 1 calc R U . . .
C35 C 1.1419(3) 0.57354(8) 0.47548(15) 0.0213(6) Uani 1 1 d . . . . .
C36 C 1.1132(4) 0.53697(9) 0.43785(18) 0.0294(6) Uani 1 1 d . . . . .
H36 H 1.005062 0.527571 0.428985 0.035 Uiso 1 1 calc R U . . .
C37 C 1.2400(4) 0.51406(9) 0.41312(19) 0.0330(7) Uani 1 1 d . . . . .
H37 H 1.218742 0.489113 0.387485 0.040 Uiso 1 1 calc R U . . .
C38 C 1.3975(4) 0.52755(9) 0.42580(18) 0.0332(7) Uani 1 1 d . . . . .
H38 H 1.484768 0.511826 0.409207 0.040 Uiso 1 1 calc R U . . .
C39 C 1.4279(4) 0.56382(10) 0.4625(2) 0.0376(8) Uani 1 1 d . . . . .
H39 H 1.536065 0.573181 0.471038 0.045 Uiso 1 1 calc R U . . .
C40 C 1.3000(4) 0.58677(9) 0.4872(2) 0.0322(7) Uani 1 1 d . . . . .
H40 H 1.321666 0.611793 0.512372 0.039 Uiso 1 1 calc R U . . .
C41 C 0.9729(3) 0.63105(8) 0.35934(16) 0.0194(5) Uani 1 1 d . . . . .
C42 C 1.0900(4) 0.65909(9) 0.34573(17) 0.0264(6) Uani 1 1 d . . . . .
H42 H 1.148565 0.671074 0.393566 0.032 Uiso 1 1 calc R U . . .
C43 C 1.1221(4) 0.66976(9) 0.26212(18) 0.0291(6) Uani 1 1 d . . . . .
H43 H 1.202159 0.688992 0.253059 0.035 Uiso 1 1 calc R U . . .
C44 C 1.0368(4) 0.65221(9) 0.19238(17) 0.0281(6) Uani 1 1 d . . . . .
H44 H 1.057018 0.659769 0.135422 0.034 Uiso 1 1 calc R U . . .
C45 C 0.9227(4) 0.62382(9) 0.20556(17) 0.0273(6) Uani 1 1 d . . . . .
H45 H 0.865670 0.611549 0.157605 0.033 Uiso 1 1 calc R U . . .
C46 C 0.8907(3) 0.61304(8) 0.28892(17) 0.0234(6) Uani 1 1 d . . . . .
H46 H 0.812462 0.593306 0.297630 0.028 Uiso 1 1 calc R U . . .
C47 C 0.5969(4) 0.61509(10) 0.87103(19) 0.0363(8) Uani 1 1 d . . . . .
H47A H 0.554917 0.615640 0.928251 0.054 Uiso 1 1 calc R U . . .
H47B H 0.522505 0.600175 0.831430 0.054 Uiso 1 1 calc R U . . .
H47C H 0.606248 0.641980 0.849640 0.054 Uiso 1 1 calc R U . . .
C48 C 0.7767(5) 0.54450(10) 0.9394(2) 0.0400(8) Uani 1 1 d . . . . .
H48A H 0.730499 0.550350 0.994093 0.060 Uiso 1 1 calc R U . . .
H48B H 0.882765 0.531950 0.950750 0.060 Uiso 1 1 calc R U . . .
H48C H 0.704075 0.526787 0.905234 0.060 Uiso 1 1 calc R U . . .
C49 C 0.9439(4) 0.62518(10) 0.94046(19) 0.0363(8) Uani 1 1 d . . . . .
H49A H 0.907082 0.629104 0.998245 0.054 Uiso 1 1 calc R U . . .
H49B H 0.946230 0.650466 0.910625 0.054 Uiso 1 1 calc R U . . .
H49C H 1.052911 0.613762 0.945105 0.054 Uiso 1 1 calc R U . . .
C50 C 1.0129(5) 0.48118(10) 0.8157(2) 0.0499(10) Uani 1 1 d . . . . .
H50A H 1.076559 0.462774 0.852858 0.075 Uiso 1 1 calc R U . . .
H50B H 0.985357 0.468933 0.759513 0.075 Uiso 1 1 calc R U . . .
H50C H 0.913147 0.488027 0.842430 0.075 Uiso 1 1 calc R U . . .
C51 C 1.2225(4) 0.54571(10) 0.90646(19) 0.0366(7) Uani 1 1 d . . . . .
H51A H 1.304637 0.527351 0.930994 0.055 Uiso 1 1 calc R U . . .
H51B H 1.136428 0.548562 0.946002 0.055 Uiso 1 1 calc R U . . .
H51C H 1.272748 0.571312 0.897815 0.055 Uiso 1 1 calc R U . . .
C52 C 1.3100(5) 0.51242(13) 0.7383(2) 0.0564(12) Uani 1 1 d . . . . .
H52A H 1.379619 0.493971 0.772207 0.085 Uiso 1 1 calc R U . . .
H52B H 1.372344 0.535936 0.725973 0.085 Uiso 1 1 calc R U . . .
H52C H 1.269978 0.499989 0.684077 0.085 Uiso 1 1 calc R U . . .
C1S C 1.3440(5) 0.58037(11) 0.2266(2) 0.0438(8) Uani 1 1 d . . . . .
H1S H 1.218799 0.592293 0.225831 0.053 Uiso 1 1 d R U . . .
H2S H 1.396899 0.556593 0.258731 0.053 Uiso 1 1 d R U . . .
Cl1 Cl 1.47536(11) 0.61733(3) 0.26784(6) 0.0531(3) Uani 1 1 d . . . . .
Cl2 Cl 1.353(2) 0.5733(3) 0.1165(2) 0.070(3) Uani 0.72(4) 1 d . . P . .
Cl2D Cl 1.429(4) 0.5665(3) 0.1213(6) 0.066(3) Uani 0.28(4) 1 d . . P . .

loop_
_atom_site_aniso_label
_atom_site_aniso_U_11
_atom_site_aniso_U_22
_atom_site_aniso_U_33
_atom_site_aniso_U_23
_atom_site_aniso_U_13
_atom_site_aniso_U_12
N1 0.0240(13) 0.0274(12) 0.0135(10) 0.0004(9) 0.0047(9) -0.0007(10)
Si1 0.0372(5) 0.0286(4) 0.0126(3) 0.0029(3) 0.0081(3) 0.0007(3)
C2 0.0278(16) 0.0282(14) 0.0137(12) 0.0017(10) 0.0034(11) -0.0028(12)
Si2 0.0436(5) 0.0316(4) 0.0167(4) 0.0038(3) 0.0026(3) 0.0119(4)
C3 0.0240(15) 0.0289(15) 0.0192(13) 0.0050(11) 0.0022(11) 0.0008(12)
C4 0.0248(15) 0.0247(14) 0.0208(13) -0.0008(11) 0.0045(11) 0.0006(11)
C5 0.0257(15) 0.0216(13) 0.0135(12) -0.0016(10) 0.0030(10) -0.0036(11)
C6 0.0226(15) 0.0237(14) 0.0142(12) -0.0027(10) 0.0035(10) -0.0021(11)
C7 0.0254(15) 0.0221(13) 0.0128(12) -0.0025(10) 0.0041(10) -0.0025(11)
C8 0.0240(14) 0.0212(13) 0.0131(11) -0.0017(10) 0.0040(10) -0.0016(11)
C9 0.0248(15) 0.0251(14) 0.0123(11) -0.0009(10) 0.0070(10) -0.0026(11)
C10 0.0218(14) 0.0224(13) 0.0126(11) -0.0012(10) 0.0033(10) -0.0029(11)
C11 0.0212(14) 0.0228(13) 0.0143(12) 0.0002(10) 0.0044(10) -0.0028(11)
C12 0.0271(15) 0.0243(14) 0.0161(12) 0.0004(10) 0.0068(11) 0.0009(11)
C13 0.0289(15) 0.0232(14) 0.0150(12) 0.0007(10) 0.0031(11) -0.0033(12)
C14 0.0319(16) 0.0235(14) 0.0154(12) 0.0012(10) 0.0027(11) 0.0001(12)
C15 0.0293(16) 0.0229(14) 0.0167(12) -0.0017(10) 0.0030(11) 0.0011(11)
C16 0.0237(14) 0.0210(13) 0.0144(12) -0.0013(10) 0.0037(10) -0.0019(11)
C17 0.0277(15) 0.0205(13) 0.0146(12) -0.0029(10) 0.0049(10) -0.0022(11)
C18 0.0252(14) 0.0207(13) 0.0138(12) -0.0017(10) 0.0060(10) -0.0026(11)
C19 0.0234(14) 0.0208(13) 0.0137(12) -0.0012(10) 0.0047(10) -0.0022(11)
C20 0.0213(14) 0.0249(14) 0.0124(11) -0.0008(10) 0.0035(10) -0.0024(11)
C21 0.0223(14) 0.0203(13) 0.0131(11) -0.0014(10) 0.0040(10) -0.0024(11)
C22 0.0246(15) 0.0207(13) 0.0131(11) -0.0016(10) 0.0038(10) -0.0034(11)
C23 0.0239(15) 0.0265(14) 0.0117(11) 0.0022(10) 0.0035(10) 0.0027(11)
C24 0.0356(18) 0.0296(16) 0.0335(16) -0.0032(13) 0.0117(13) -0.0008(13)
C25 0.050(2) 0.0294(16) 0.0398(18) -0.0040(14) 0.0181(16) 0.0054(15)
C26 0.0374(19) 0.0469(19) 0.0259(15) 0.0045(14) 0.0130(13) 0.0177(15)
C27 0.0257(17) 0.055(2) 0.0189(13) -0.0010(13) 0.0029(12) 0.0045(14)
C28 0.0307(17) 0.0358(16) 0.0151(12) -0.0052(11) 0.0035(11) 0.0011(13)
C29 0.0208(14) 0.0250(14) 0.0147(12) 0.0003(10) 0.0057(10) 0.0034(11)
C30 0.0337(17) 0.0279(15) 0.0202(13) -0.0039(11) 0.0094(12) -0.0027(12)
C31 0.0426(19) 0.0313(16) 0.0265(15) 0.0041(12) 0.0170(13) -0.0012(14)
C32 0.0325(17) 0.0451(18) 0.0156(13) 0.0047(12) 0.0096(12) 0.0079(14)
C33 0.0292(17) 0.0476(19) 0.0138(12) -0.0062(12) 0.0030(11) 0.0009(14)
C34 0.0273(16) 0.0342(16) 0.0182(13) -0.0030(11) 0.0070(11) -0.0028(12)
C35 0.0289(16) 0.0249(14) 0.0105(11) 0.0018(10) 0.0037(10) 0.0028(12)
C36 0.0335(17) 0.0283(15) 0.0263(14) -0.0031(12) 0.0022(12) 0.0019(13)
C37 0.043(2) 0.0282(16) 0.0279(15) -0.0060(12) 0.0024(13) 0.0077(14)
C38 0.0407(19) 0.0365(17) 0.0233(14) 0.0002(12) 0.0078(13) 0.0149(15)
C39 0.0264(17) 0.0449(19) 0.0421(18) -0.0070(15) 0.0075(14) 0.0020(14)
C40 0.0289(17) 0.0313(16) 0.0370(16) -0.0092(13) 0.0061(13) -0.0012(13)
C41 0.0218(14) 0.0224(13) 0.0150(12) 0.0016(10) 0.0067(10) 0.0055(11)
C42 0.0320(17) 0.0307(15) 0.0172(13) -0.0018(11) 0.0070(11) -0.0031(12)
C43 0.0312(17) 0.0322(16) 0.0251(14) 0.0049(12) 0.0105(12) -0.0047(13)
C44 0.0339(17) 0.0356(16) 0.0160(12) 0.0061(11) 0.0095(11) 0.0039(13)
C45 0.0307(16) 0.0367(16) 0.0147(12) -0.0006(11) 0.0038(11) 0.0027(13)
C46 0.0274(15) 0.0251(14) 0.0185(13) 0.0006(11) 0.0064(11) -0.0015(12)
C47 0.045(2) 0.0467(19) 0.0193(14) 0.0012(13) 0.0132(13) 0.0042(16)
C48 0.055(2) 0.0402(19) 0.0268(15) 0.0102(14) 0.0137(15) -0.0010(16)
C49 0.050(2) 0.0386(18) 0.0202(14) -0.0043(13) 0.0053(13) -0.0004(15)
C50 0.090(3) 0.0281(17) 0.0305(17) 0.0021(14) -0.0051(18) 0.0028(18)
C51 0.043(2) 0.0443(19) 0.0225(14) 0.0045(13) 0.0010(13) 0.0046(15)
C52 0.059(3) 0.082(3) 0.0286(17) 0.0073(18) 0.0052(16) 0.043(2)
C1S 0.049(2) 0.045(2) 0.0366(18) 0.0025(15) -0.0036(16) 0.0017(17)
Cl1 0.0393(5) 0.0728(7) 0.0472(5) -0.0112(4) 0.0040(4) -0.0107(4)
Cl2 0.110(6) 0.072(2) 0.0289(9) -0.0055(9) 0.0073(15) -0.031(3)
Cl2D 0.086(10) 0.065(3) 0.046(3) -0.005(2) 0.004(4) -0.004(4)

loop_
_atom_type_symbol
_atom_type_description
_atom_type_scat_dispersion_real
_atom_type_scat_dispersion_imag
_atom_type_scat_source
C C 0.0181 0.0091 'International Tables Vol C Tables 4.2.6.8 and 6.1.1.4'
H H 0.0000 0.0000 'International Tables Vol C Tables 4.2.6.8 and 6.1.1.4'
Cl Cl 0.3639 0.7018 'International Tables Vol C Tables 4.2.6.8 and 6.1.1.4'
N N 0.0311 0.0180 'International Tables Vol C Tables 4.2.6.8 and 6.1.1.4'
Si Si 0.2541 0.3302 'International Tables Vol C Tables 4.2.6.8 and 6.1.1.4'

loop_
_geom_angle_atom_site_label_1
_geom_angle_atom_site_label_2
_geom_angle_atom_site_label_3
_geom_angle
_geom_angle_site_symmetry_1
_geom_angle_site_symmetry_3
_geom_angle_publ_flag
C2 N1 C22 117.8(2) . . ?
C49 Si1 C47 107.02(16) . . ?
C49 Si1 C48 110.54(16) . . ?
C47 Si1 C48 105.56(16) . . ?
C49 Si1 C13 108.93(13) . . ?
C47 Si1 C13 108.72(13) . . ?
C48 Si1 C13 115.68(14) . . ?
N1 C2 C3 123.7(2) . . ?
N1 C2 H2 118.1 . . ?
C3 C2 H2 118.1 . . ?
C50 Si2 C51 111.07(15) . . ?
C50 Si2 C52 107.4(2) . . ?
C51 Si2 C52 106.24(18) . . ?
C50 Si2 C14 109.16(16) . . ?
C51 Si2 C14 113.73(14) . . ?
C52 Si2 C14 109.04(14) . . ?
C4 C3 C2 118.8(3) . . ?
C4 C3 H3 120.6 . . ?
C2 C3 H3 120.6 . . ?
C3 C4 C5 119.3(3) . . ?
C3 C4 H4 120.3 . . ?
C5 C4 H4 120.3 . . ?
C22 C5 C4 117.4(2) . . ?
C22 C5 C6 120.1(2) . . ?
C4 C5 C6 122.5(2) . . ?
C7 C6 C5 120.2(2) . . ?
C7 C6 C23 121.9(2) . . ?
C5 C6 C23 117.9(2) . . ?
C6 C7 C8 121.1(2) . . ?
C6 C7 C29 122.1(2) . . ?
C8 C7 C29 116.8(2) . . ?
C9 C8 C21 118.3(2) . . ?
C9 C8 C7 122.1(2) . . ?
C21 C8 C7 119.6(2) . . ?
C10 C9 C8 122.7(2) . . ?
C10 C9 H9 118.6 . . ?
C8 C9 H9 118.6 . . ?
C9 C10 C19 118.6(2) . . ?
C9 C10 C11 123.0(2) . . ?
C19 C10 C11 118.4(2) . . ?
C16 C11 C12 118.0(2) . . ?
C16 C11 C10 120.3(2) . . ?
C12 C11 C10 121.7(2) . . ?
C13 C12 C11 124.0(3) . . ?
C13 C12 H12 118.0 . . ?
C11 C12 H12 118.0 . . ?
C12 C13 C14 118.1(2) . . ?
C12 C13 Si1 112.5(2) . . ?
C14 C13 Si1 129.1(2) . . ?
C15 C14 C13 117.4(2) . . ?
C15 C14 Si2 115.3(2) . . ?
C13 C14 Si2 127.20(19) . . ?
C14 C15 C16 124.1(3) . . ?
C14 C15 H15 118.0 . . ?
C16 C15 H15 118.0 . . ?
C11 C16 C15 118.4(2) . . ?
C11 C16 C17 120.4(2) . . ?
C15 C16 C17 121.2(2) . . ?
C18 C17 C16 119.9(2) . . ?
C18 C17 C35 121.2(2) . . ?
C16 C17 C35 118.8(2) . . ?
C17 C18 C19 121.3(2) . . ?
C17 C18 C41 122.4(2) . . ?
C19 C18 C41 116.3(2) . . ?
C20 C19 C10 118.7(2) . . ?
C20 C19 C18 121.6(2) . . ?
C10 C19 C18 119.7(2) . . ?
C21 C20 C19 122.3(2) . . ?
C21 C20 H20 118.9 . . ?
C19 C20 H20 118.9 . . ?
C20 C21 C8 119.4(2) . . ?
C20 C21 C22 121.6(2) . . ?
C8 C21 C22 119.0(2) . . ?
N1 C22 C5 122.9(2) . . ?
N1 C22 C21 117.1(2) . . ?
C5 C22 C21 120.0(2) . . ?
C28 C23 C24 118.5(3) . . ?
C28 C23 C6 121.0(2) . . ?
C24 C23 C6 120.4(3) . . ?
C23 C24 C25 121.0(3) . . ?
C23 C24 H24 119.5 . . ?
C25 C24 H24 119.5 . . ?
C26 C25 C24 119.7(3) . . ?
C26 C25 H25 120.1 . . ?
C24 C25 H25 120.1 . . ?
C25 C26 C27 120.3(3) . . ?
C25 C26 H26 119.8 . . ?
C27 C26 H26 119.8 . . ?
C26 C27 C28 120.0(3) . . ?
C26 C27 H27 120.0 . . ?
C28 C27 H27 120.0 . . ?
C23 C28 C27 120.4(3) . . ?
C23 C28 H28 119.8 . . ?
C27 C28 H28 119.8 . . ?
C30 C29 C34 119.2(2) . . ?
C30 C29 C7 120.6(2) . . ?
C34 C29 C7 120.1(2) . . ?
C29 C30 C31 120.5(3) . . ?
C29 C30 H30 119.7 . . ?
C31 C30 H30 119.7 . . ?
C32 C31 C30 119.7(3) . . ?
C32 C31 H31 120.1 . . ?
C30 C31 H31 120.1 . . ?
C33 C32 C31 120.0(3) . . ?
C33 C32 H32 120.0 . . ?
C31 C32 H32 120.0 . . ?
C32 C33 C34 120.3(3) . . ?
C32 C33 H33 119.8 . . ?
C34 C33 H33 119.8 . . ?
C33 C34 C29 120.1(3) . . ?
C33 C34 H34 119.9 . . ?
C29 C34 H34 119.9 . . ?
C40 C35 C36 118.6(3) . . ?
C40 C35 C17 121.2(2) . . ?
C36 C35 C17 120.2(3) . . ?
C37 C36 C35 120.9(3) . . ?
C37 C36 H36 119.6 . . ?
C35 C36 H36 119.6 . . ?
C38 C37 C36 119.9(3) . . ?
C38 C37 H37 120.1 . . ?
C36 C37 H37 120.1 . . ?
C39 C38 C37 119.9(3) . . ?
C39 C38 H38 120.0 . . ?
C37 C38 H38 120.0 . . ?
C38 C39 C40 120.0(3) . . ?
C38 C39 H39 120.0 . . ?
C40 C39 H39 120.0 . . ?
C35 C40 C39 120.7(3) . . ?
C35 C40 H40 119.6 . . ?
C39 C40 H40 119.6 . . ?
C42 C41 C46 119.3(2) . . ?
C42 C41 C18 120.2(2) . . ?
C46 C41 C18 120.2(2) . . ?
C41 C42 C43 120.3(3) . . ?
C41 C42 H42 119.8 . . ?
C43 C42 H42 119.8 . . ?
C44 C43 C42 119.8(3) . . ?
C44 C43 H43 120.1 . . ?
C42 C43 H43 120.1 . . ?
C45 C44 C43 120.1(2) . . ?
C45 C44 H44 120.0 . . ?
C43 C44 H44 120.0 . . ?
C44 C45 C46 120.3(3) . . ?
C44 C45 H45 119.9 . . ?
C46 C45 H45 119.9 . . ?
C41 C46 C45 120.2(3) . . ?
C41 C46 H46 119.9 . . ?
C45 C46 H46 119.9 . . ?
Si1 C47 H47A 109.5 . . ?
Si1 C47 H47B 109.5 . . ?
H47A C47 H47B 109.5 . . ?
Si1 C47 H47C 109.5 . . ?
H47A C47 H47C 109.5 . . ?
H47B C47 H47C 109.5 . . ?
Si1 C48 H48A 109.5 . . ?
Si1 C48 H48B 109.5 . . ?
H48A C48 H48B 109.5 . . ?
Si1 C48 H48C 109.5 . . ?
H48A C48 H48C 109.5 . . ?
H48B C48 H48C 109.5 . . ?
Si1 C49 H49A 109.5 . . ?
Si1 C49 H49B 109.5 . . ?
H49A C49 H49B 109.5 . . ?
Si1 C49 H49C 109.5 . . ?
H49A C49 H49C 109.5 . . ?
H49B C49 H49C 109.5 . . ?
Si2 C50 H50A 109.5 . . ?
Si2 C50 H50B 109.5 . . ?
H50A C50 H50B 109.5 . . ?
Si2 C50 H50C 109.5 . . ?
H50A C50 H50C 109.5 . . ?
H50B C50 H50C 109.5 . . ?
Si2 C51 H51A 109.5 . . ?
Si2 C51 H51B 109.5 . . ?
H51A C51 H51B 109.5 . . ?
Si2 C51 H51C 109.5 . . ?
H51A C51 H51C 109.5 . . ?
H51B C51 H51C 109.5 . . ?
Si2 C52 H52A 109.5 . . ?
Si2 C52 H52B 109.5 . . ?
H52A C52 H52B 109.5 . . ?
Si2 C52 H52C 109.5 . . ?
H52A C52 H52C 109.5 . . ?
H52B C52 H52C 109.5 . . ?
Cl2 C1S Cl1 112.9(3) . . ?
Cl2 C1S Cl2D 20.6(4) . . ?
Cl1 C1S Cl2D 103.7(8) . . ?
Cl2 C1S H1S 98.6 . . ?
Cl1 C1S H1S 107.0 . . ?
Cl2D C1S H1S 119.3 . . ?
Cl2 C1S H2S 108.8 . . ?
Cl1 C1S H2S 99.1 . . ?
Cl2D C1S H2S 93.1 . . ?
H1S C1S H2S 130.7 . . ?
Cl2D Cl2 C1S 92.8(11) . . ?
Cl2 Cl2D C1S 66.6(12) . . ?

loop_
_geom_bond_atom_site_label_1
_geom_bond_atom_site_label_2
_geom_bond_distance
_geom_bond_site_symmetry_2
_geom_bond_publ_flag
N1 C2 1.325(4) . ?
N1 C22 1.360(3) . ?
Si1 C49 1.871(3) . ?
Si1 C47 1.873(3) . ?
Si1 C48 1.873(3) . ?
Si1 C13 1.906(3) . ?
C2 C3 1.396(4) . ?
C2 H2 0.9500 . ?
Si2 C50 1.865(4) . ?
Si2 C51 1.868(3) . ?
Si2 C52 1.870(4) . ?
Si2 C14 1.889(3) . ?
C3 C4 1.376(4) . ?
C3 H3 0.9500 . ?
C4 C5 1.412(4) . ?
C4 H4 0.9500 . ?
C5 C22 1.406(4) . ?
C5 C6 1.462(3) . ?
C6 C7 1.356(4) . ?
C6 C23 1.495(4) . ?
C7 C8 1.457(4) . ?
C7 C29 1.500(3) . ?
C8 C9 1.393(4) . ?
C8 C21 1.428(3) . ?
C9 C10 1.392(4) . ?
C9 H9 0.9500 . ?
C10 C19 1.433(3) . ?
C10 C11 1.460(4) . ?
C11 C16 1.399(4) . ?
C11 C12 1.418(3) . ?
C12 C13 1.389(4) . ?
C12 H12 0.9500 . ?
C13 C14 1.438(4) . ?
C14 C15 1.397(4) . ?
C15 C16 1.411(4) . ?
C15 H15 0.9500 . ?
C16 C17 1.461(3) . ?
C17 C18 1.364(4) . ?
C17 C35 1.498(4) . ?
C18 C19 1.454(4) . ?
C18 C41 1.503(3) . ?
C19 C20 1.396(4) . ?
C20 C21 1.386(4) . ?
C20 H20 0.9500 . ?
C21 C22 1.449(4) . ?
C23 C28 1.387(4) . ?
C23 C24 1.388(4) . ?
C24 C25 1.389(4) . ?
C24 H24 0.9500 . ?
C25 C26 1.370(5) . ?
C25 H25 0.9500 . ?
C26 C27 1.378(5) . ?
C26 H26 0.9500 . ?
C27 C28 1.393(4) . ?
C27 H27 0.9500 . ?
C28 H28 0.9500 . ?
C29 C30 1.385(4) . ?
C29 C34 1.391(4) . ?
C30 C31 1.395(4) . ?
C30 H30 0.9500 . ?
C31 C32 1.383(4) . ?
C31 H31 0.9500 . ?
C32 C33 1.380(4) . ?
C32 H32 0.9500 . ?
C33 C34 1.390(4) . ?
C33 H33 0.9500 . ?
C34 H34 0.9500 . ?
C35 C40 1.382(4) . ?
C35 C36 1.390(4) . ?
C36 C37 1.385(4) . ?
C36 H36 0.9500 . ?
C37 C38 1.382(5) . ?
C37 H37 0.9500 . ?
C38 C39 1.377(5) . ?
C38 H38 0.9500 . ?
C39 C40 1.392(4) . ?
C39 H39 0.9500 . ?
C40 H40 0.9500 . ?
C41 C42 1.388(4) . ?
C41 C46 1.389(4) . ?
C42 C43 1.396(4) . ?
C42 H42 0.9500 . ?
C43 C44 1.385(4) . ?
C43 H43 0.9500 . ?
C44 C45 1.377(4) . ?
C44 H44 0.9500 . ?
C45 C46 1.393(4) . ?
C45 H45 0.9500 . ?
C46 H46 0.9500 . ?
C47 H47A 0.9800 . ?
C47 H47B 0.9800 . ?
C47 H47C 0.9800 . ?
C48 H48A 0.9800 . ?
C48 H48B 0.9800 . ?
C48 H48C 0.9800 . ?
C49 H49A 0.9800 . ?
C49 H49B 0.9800 . ?
C49 H49C 0.9800 . ?
C50 H50A 0.9800 . ?
C50 H50B 0.9800 . ?
C50 H50C 0.9800 . ?
C51 H51A 0.9800 . ?
C51 H51B 0.9800 . ?
C51 H51C 0.9800 . ?
C52 H52A 0.9800 . ?
C52 H52B 0.9800 . ?
C52 H52C 0.9800 . ?
C1S Cl2 1.737(5) . ?
C1S Cl1 1.754(4) . ?
C1S Cl2D 1.890(15) . ?
C1S H1S 1.1121 . ?
C1S H2S 1.0324 . ?
Cl2 Cl2D 0.667(17) . ?
